data_7210905
loop_
_publ_author_name
'Sengupta, Satirtha'
'Ganguly, Sumi'
'Goswami, Arijit'
'Sukul, Pradip K.'
'Mondal, Raju'

_publ_section_title
;
 Identification of a robust and reproducible noncluster-type SBU: effect
 of coexistent groups on network topologies, helicity, and properties
;
_journal_issue 41
_journal_name_full CrystEngComm
_journal_page_first 8353
_journal_paper_doi 10.1039/c3ce40904j
_journal_volume 15
_journal_year 2013
_chemical_formula_sum 'C16 H15 Br N4 O5 Zn'
_chemical_formula_weight 488.60
_chemical_name_systematic
; 
 ? 
;
_space_group_IT_number 14
_symmetry_cell_setting monoclinic
_symmetry_space_group_name_Hall '-P 2yn'
_symmetry_space_group_name_H-M 'P 1 21/n 1'
_atom_sites_solution_hydrogens geom
_atom_sites_solution_primary direct
_atom_sites_solution_secondary difmap
_audit_creation_method SHELXL-97
_cell_angle_alpha 90.00
_cell_angle_beta 92.011(2)
_cell_angle_gamma 90.00
_cell_formula_units_Z 4
_cell_length_a 8.4539(5)
_cell_length_b 16.3640(10)
_cell_length_c 13.2550(8)
_cell_measurement_reflns_used 5607
_cell_measurement_temperature 120(2)
_cell_measurement_theta_max 29.69
_cell_measurement_theta_min 2.47
_cell_volume 1832.56(19)
_computing_cell_refinement 'Bruker APEX-2'
_computing_data_collection 'Bruker APEX-2'
_computing_data_reduction 'Bruker SHELXTL'
_computing_molecular_graphics 'Bruker SHELXTL'
_computing_publication_material 'Bruker SHELXTL'
_computing_structure_refinement 'SHELXL-97 (Sheldrick, 1997)'
_computing_structure_solution 'SHELXS-97 (Sheldrick, 1990)'
_diffrn_ambient_temperature 120(2)
_diffrn_detector_area_resol_mean 8
_diffrn_measured_fraction_theta_full 0.971
_diffrn_measured_fraction_theta_max 0.971
_diffrn_measurement_device_type 'Bruker APEX-2 CCD area detector'
_diffrn_measurement_method '/w scans'
_diffrn_radiation_monochromator graphite
_diffrn_radiation_source 'fine-focus sealed tube'
_diffrn_radiation_type MoK\a
_diffrn_radiation_wavelength 0.71073
_diffrn_reflns_av_R_equivalents 0.0519
_diffrn_reflns_av_sigmaI/netI 0.0495
_diffrn_reflns_limit_h_max 10
_diffrn_reflns_limit_h_min -10
_diffrn_reflns_limit_k_max 22
_diffrn_reflns_limit_k_min -22
_diffrn_reflns_limit_l_max 17
_diffrn_reflns_limit_l_min -17
_diffrn_reflns_number 25160
_diffrn_reflns_theta_full 28.99
_diffrn_reflns_theta_max 28.99
_diffrn_reflns_theta_min 1.98
_diffrn_standards_decay_% 0
_exptl_absorpt_coefficient_mu 3.557
_exptl_absorpt_correction_T_max 1.0000
_exptl_absorpt_correction_T_min 0.638180
_exptl_absorpt_correction_type multi-scan
_exptl_absorpt_process_details 'SADABS v.2.03 (Bruker, 2001), R(int)=0.0899 before correction'
_exptl_crystal_colour Yellow
_exptl_crystal_density_diffrn 1.771
_exptl_crystal_density_meas ?
_exptl_crystal_density_method 'not measured'
_exptl_crystal_description Block
_exptl_crystal_F_000 976
_exptl_crystal_size_max 0.28
_exptl_crystal_size_mid 0.24
_exptl_crystal_size_min 0.20
_refine_diff_density_max 1.842
_refine_diff_density_min -0.859
_refine_diff_density_rms 0.123
_refine_ls_extinction_method none
_refine_ls_goodness_of_fit_ref 1.089
_refine_ls_hydrogen_treatment constr
_refine_ls_matrix_type full
_refine_ls_number_parameters 252
_refine_ls_number_reflns 4728
_refine_ls_number_restraints 0
_refine_ls_restrained_S_all 1.089
_refine_ls_R_factor_all 0.0844
_refine_ls_R_factor_gt 0.0527
_refine_ls_shift/su_max 0.000
_refine_ls_shift/su_mean 0.000
_refine_ls_structure_factor_coef Fsqd
_refine_ls_weighting_details 'calc w=1/[\s^2^(Fo^2^)+(0.0993P)^2^+0.4960P] where P=(Fo^2^+2Fc^2^)/3'
_refine_ls_weighting_scheme calc
_refine_ls_wR_factor_gt 0.1600
_refine_ls_wR_factor_ref 0.1709
_reflns_number_gt 3233
_reflns_number_total 4728
_reflns_threshold_expression I>2\s(I)
_cod_data_source_file c3ce40904j.txt
_cod_data_source_block 11ssg083_0m
_cod_depositor_comments
;
The following automatic conversions were performed:

'_symmetry_cell_setting' value 'Monoclinic' changed to 'monoclinic'
according to /home/saulius/struct/CIF-dictionaries/cif_core.dic
dictionary named 'cif_core.dic' version 2.4.2 from
2011-04-26.

'_refine_ls_hydrogen_treatment' value 'Constr' changed
to 'constr' according to
/home/saulius/struct/CIF-dictionaries/cif_core.dic dictionary named
'cif_core.dic' version 2.4.2 from 2011-04-26.

Automatic conversion script
Id: cif_fix_values 1891 2012-01-12 08:04:46Z andrius 

The following automatic conversions were performed:

'_exptl_crystal_density_meas' value 'not measured' was changed to '?'
- the value is perceived as not measured.

Automatic conversion script
Id: cif_fix_values 3008 2015-01-20 13:52:24Z robertas 
;
_cod_original_sg_symbol_H-M P2(1)/n
_cod_database_code 7210905

loop_
_symmetry_equiv_pos_as_xyz
'x, y, z'
'-x+1/2, y+1/2, -z+1/2'
'-x, -y, -z'
'x-1/2, -y-1/2, z-1/2'

loop_
_atom_site_label
_atom_site_type_symbol
_atom_site_fract_x
_atom_site_fract_y
_atom_site_fract_z
_atom_site_U_iso_or_equiv
_atom_site_adp_type
_atom_site_occupancy
_atom_site_symmetry_multiplicity
_atom_site_calc_flag
_atom_site_refinement_flags
_atom_site_disorder_assembly
_atom_site_disorder_group
Br1 Br 0.20149(9) 0.10467(6) 0.64018(5) 0.0363(2) Uani 0.80 1 d P B .
Zn1 Zn 0.07119(6) 0.11125(3) 1.24900(3) 0.02884(17) Uani 1 1 d . . .
O1 O 0.0042(4) 0.10097(17) 1.1071(2) 0.0354(7) Uani 1 1 d . . .
N1 N -0.1329(4) 0.1229(2) 1.3183(3) 0.0324(8) Uani 1 1 d . . .
C1 C -0.1560(5) 0.1379(3) 1.4153(3) 0.0352(9) Uani 1 1 d . . .
H1A H -0.0763 0.1523 1.4622 0.042 Uiso 1 1 calc R . .
O1S O -0.3869(5) 0.0611(3) 1.0864(3) 0.0624(11) Uani 1 1 d . . .
C1S C -0.4628(11) 0.1345(7) 1.0315(8) 0.111(3) Uani 1 1 d . . .
N2 N -0.2767(5) 0.1037(2) 1.2775(3) 0.0363(8) Uani 1 1 d . . .
H2A H -0.2943 0.0909 1.2151 0.044 Uiso 1 1 calc R . .
O2 O 0.2103(4) 0.0349(2) 1.0440(2) 0.0456(8) Uani 1 1 d . . .
C2 C -0.3157(5) 0.1293(3) 1.4378(3) 0.0317(9) Uani 1 1 d . . .
C3 C -0.3888(6) 0.1071(2) 1.3469(3) 0.0356(10) Uani 1 1 d . . .
H3A H -0.4960 0.0965 1.3358 0.043 Uiso 1 1 calc R . .
O3 O -0.2810(4) 0.2977(2) 0.7376(2) 0.0455(8) Uani 1 1 d . . .
N3 N -0.1978(4) -0.01442(19) 1.7042(2) 0.0285(7) Uani 1 1 d . . .
O4 O -0.2920(5) 0.3064(2) 0.9028(3) 0.0620(11) Uani 1 1 d . . .
C4 C -0.2262(5) 0.0200(3) 1.6130(3) 0.0329(9) Uani 1 1 d . . .
H4A H -0.1806 0.0030 1.5537 0.039 Uiso 1 1 calc R . .
N4 N -0.2886(4) 0.0276(2) 1.7674(2) 0.0321(8) Uani 1 1 d . . .
H4B H -0.2936 0.0176 1.8309 0.039 Uiso 1 1 calc R . .
C5 C -0.3328(5) 0.0844(3) 1.6194(3) 0.0316(9) Uani 1 1 d . . .
C6 C -0.3699(5) 0.0865(3) 1.7197(3) 0.0341(9) Uani 1 1 d . . .
H6A H -0.4395 0.1227 1.7490 0.041 Uiso 1 1 calc R . .
C7 C -0.3939(6) 0.1412(3) 1.5370(3) 0.0427(11) Uani 1 1 d . . .
H7A H -0.5069 0.1329 1.5269 0.051 Uiso 1 1 calc R . .
H7B H -0.3776 0.1972 1.5589 0.051 Uiso 1 1 calc R . .
C8 C 0.0512(5) 0.1204(2) 0.9344(3) 0.0302(9) Uani 1 1 d . . .
C9 C 0.1347(5) 0.0991(2) 0.8501(3) 0.0318(9) Uani 1 1 d . B .
H9A H 0.2167 0.0613 0.8547 0.038 Uiso 1 1 calc R . .
C10 C 0.0926(5) 0.1361(3) 0.7582(3) 0.0329(9) Uani 1 1 d . . .
C11 C -0.0255(5) 0.1925(2) 0.7502(3) 0.0319(9) Uani 1 1 d . . .
H11A H -0.0510 0.2166 0.6882 0.038 Uiso 1 1 calc R A 2
C12 C -0.1082(5) 0.2142(2) 0.8357(3) 0.0306(8) Uani 1 1 d . . .
C13 C -0.0682(5) 0.1784(2) 0.9276(3) 0.0304(8) Uani 1 1 d . B .
H13A H -0.1216 0.1932 0.9850 0.036 Uiso 1 1 calc R . .
C14 C 0.0933(5) 0.0819(3) 1.0367(3) 0.0322(9) Uani 1 1 d . . .
C15 C -0.2376(6) 0.2772(3) 0.8277(3) 0.0389(10) Uani 1 1 d . B .
Br1' Br -0.0469(7) 0.2598(4) 0.6363(4) 0.0584(13) Uiso 0.10 1 d P . 2
Br1" Br 0.2179(8) 0.1323(3) 0.6455(5) 0.0288(17) Uiso 0.10 1 d P B 3

loop_
_atom_site_aniso_label
_atom_site_aniso_U_11
_atom_site_aniso_U_22
_atom_site_aniso_U_33
_atom_site_aniso_U_23
_atom_site_aniso_U_13
_atom_site_aniso_U_12
Br1 0.0367(4) 0.0529(5) 0.0202(3) 0.0001(3) 0.0128(2) 0.0065(3)
Zn1 0.0339(3) 0.0337(3) 0.0192(3) 0.00212(16) 0.00386(19) 0.00018(19)
O1 0.0382(18) 0.0492(18) 0.0189(13) -0.0009(11) 0.0040(12) 0.0011(13)
N1 0.033(2) 0.0419(19) 0.0226(16) 0.0015(14) 0.0025(14) 0.0025(15)
C1 0.036(2) 0.049(2) 0.0209(19) 0.0032(17) 0.0017(16) 0.007(2)
O1S 0.059(2) 0.089(3) 0.0381(19) -0.0161(19) -0.0064(17) 0.026(2)
C1S 0.081(6) 0.141(8) 0.113(8) -0.023(6) 0.016(5) -0.021(6)
N2 0.034(2) 0.051(2) 0.0241(17) -0.0066(14) -0.0027(15) 0.0075(16)
O2 0.049(2) 0.065(2) 0.0227(15) 0.0034(13) 0.0000(13) 0.0146(17)
C2 0.033(2) 0.040(2) 0.0230(19) 0.0081(16) 0.0072(16) 0.0092(18)
C3 0.030(2) 0.041(2) 0.037(2) 0.0030(17) 0.0021(18) 0.0026(17)
O3 0.055(2) 0.0450(18) 0.0358(16) -0.0044(13) -0.0069(15) 0.0131(15)
N3 0.0311(18) 0.0324(16) 0.0222(15) 0.0006(13) 0.0023(13) -0.0008(14)
O4 0.075(3) 0.074(2) 0.0386(19) 0.0007(17) 0.0133(17) 0.038(2)
C4 0.034(2) 0.043(2) 0.0215(18) 0.0057(16) 0.0046(16) 0.0027(18)
N4 0.040(2) 0.0396(19) 0.0165(15) -0.0010(13) 0.0028(13) 0.0013(15)
C5 0.028(2) 0.043(2) 0.0233(19) 0.0052(16) 0.0037(16) 0.0008(18)
C6 0.036(2) 0.041(2) 0.026(2) -0.0005(17) 0.0033(17) 0.0051(18)
C7 0.040(3) 0.063(3) 0.025(2) 0.014(2) 0.0141(18) 0.019(2)
C8 0.034(2) 0.037(2) 0.0197(18) 0.0003(15) 0.0009(16) -0.0025(17)
C9 0.031(2) 0.043(2) 0.0210(19) -0.0007(15) 0.0006(16) 0.0009(17)
C10 0.034(2) 0.044(2) 0.0215(19) -0.0018(16) 0.0080(17) -0.0017(19)
C11 0.034(2) 0.039(2) 0.0227(18) 0.0035(15) 0.0027(16) -0.0041(18)
C12 0.032(2) 0.0323(19) 0.0273(19) -0.0046(16) 0.0041(16) -0.0071(17)
C13 0.034(2) 0.035(2) 0.0230(18) -0.0028(15) 0.0043(15) -0.0019(17)
C14 0.034(2) 0.042(2) 0.0213(19) -0.0019(16) 0.0026(16) -0.0021(19)
C15 0.053(3) 0.032(2) 0.031(2) 0.0008(17) -0.0022(19) -0.005(2)

loop_
_atom_type_symbol
_atom_type_description
_atom_type_scat_dispersion_real
_atom_type_scat_dispersion_imag
_atom_type_scat_source
C C 0.0033 0.0016 'International Tables Vol C Tables 4.2.6.8 and 6.1.1.4'
H H 0.0000 0.0000 'International Tables Vol C Tables 4.2.6.8 and 6.1.1.4'
N N 0.0061 0.0033 'International Tables Vol C Tables 4.2.6.8 and 6.1.1.4'
O O 0.0106 0.0060 'International Tables Vol C Tables 4.2.6.8 and 6.1.1.4'
Zn Zn 0.2839 1.4301 'International Tables Vol C Tables 4.2.6.8 and 6.1.1.4'
Br Br -0.2901 2.4595 'International Tables Vol C Tables 4.2.6.8 and 6.1.1.4'

loop_
_geom_angle_atom_site_label_1
_geom_angle_atom_site_label_2
_geom_angle_atom_site_label_3
_geom_angle
_geom_angle_site_symmetry_1
_geom_angle_site_symmetry_3
O1 Zn1 O3 98.97(13) . 4_666
O1 Zn1 N1 103.08(14) . .
O3 Zn1 N1 121.96(15) 4_666 .
O1 Zn1 N3 111.40(12) . 3_558
O3 Zn1 N3 106.97(14) 4_666 3_558
N1 Zn1 N3 113.28(14) . 3_558
C14 O1 Zn1 125.1(3) . .
C1 N1 N2 105.7(4) . .
C1 N1 Zn1 128.5(3) . .
N2 N1 Zn1 125.1(3) . .
N1 C1 C2 111.3(4) . .
N1 C1 H1A 124.4 . .
C2 C1 H1A 124.4 . .
O1S C1S Br1' 115.3(6) . 4_566
C3 N2 N1 111.2(4) . .
C3 N2 H2A 124.4 . .
N1 N2 H2A 124.4 . .
C3 C2 C1 104.2(4) . .
C3 C2 C7 126.8(4) . .
C1 C2 C7 129.0(4) . .
N2 C3 C2 107.7(4) . .
N2 C3 H3A 126.2 . .
C2 C3 H3A 126.2 . .
C15 O3 Zn1 106.9(3) . 4_565
N4 N3 C4 104.9(3) . .
N4 N3 Zn1 121.5(2) . 3_558
C4 N3 Zn1 133.4(3) . 3_558
N3 C4 C5 111.0(4) . .
N3 C4 H4A 124.5 . .
C5 C4 H4A 124.5 . .
C6 N4 N3 111.7(3) . .
C6 N4 H4B 124.1 . .
N3 N4 H4B 124.1 . .
C6 C5 C4 104.3(4) . .
C6 C5 C7 126.8(4) . .
C4 C5 C7 128.9(4) . .
N4 C6 C5 108.0(4) . .
N4 C6 H6A 126.0 . .
C5 C6 H6A 126.0 . .
C2 C7 C5 113.7(4) . .
C2 C7 H7A 108.8 . .
C5 C7 H7A 108.8 . .
C2 C7 H7B 108.8 . .
C5 C7 H7B 108.8 . .
H7A C7 H7B 107.7 . .
C13 C8 C9 120.6(4) . .
C13 C8 C14 119.2(4) . .
C9 C8 C14 120.2(4) . .
C8 C9 C10 118.3(4) . .
C8 C9 H9A 120.9 . .
C10 C9 H9A 120.9 . .
C11 C10 C9 121.7(4) . .
C11 C10 Br1" 113.3(4) . .
C9 C10 Br1" 123.5(4) . .
C11 C10 Br1 119.4(3) . .
C9 C10 Br1 118.8(3) . .
Br1" C10 Br1 14.46(16) . .
C10 C11 C12 119.7(4) . .
C10 C11 Br1' 120.8(3) . .
C12 C11 Br1' 117.9(4) . .
C10 C11 H11A 120.2 . .
C12 C11 H11A 120.2 . .
Br1' C11 H11A 12.9 . .
C13 C12 C11 119.5(4) . .
C13 C12 C15 120.5(4) . .
C11 C12 C15 120.0(4) . .
C12 C13 C8 120.2(4) . .
C12 C13 H13A 119.9 . .
C8 C13 H13A 119.9 . .
O2 C14 O1 125.8(4) . .
O2 C14 C8 118.8(4) . .
O1 C14 C8 115.4(4) . .
O4 C15 O3 124.0(4) . .
O4 C15 C12 120.6(4) . .
O3 C15 C12 115.4(4) . .
C11 Br1' C1S 152.7(4) . 4_665

loop_
_geom_bond_atom_site_label_1
_geom_bond_atom_site_label_2
_geom_bond_distance
_geom_bond_site_symmetry_2
Br1 C10 1.913(4) .
Zn1 O1 1.953(3) .
Zn1 O3 1.954(3) 4_666
Zn1 N1 1.992(4) .
Zn1 N3 1.999(3) 3_558
O1 C14 1.259(5) .
N1 C1 1.330(5) .
N1 N2 1.351(5) .
C1 C2 1.400(6) .
C1 H1A 0.9300 .
O1S C1S 1.534(12) .
C1S Br1' 2.344(11) 4_566
N2 C3 1.345(6) .
N2 H2A 0.8600 .
O2 C14 1.254(5) .
C2 C3 1.384(6) .
C2 C7 1.504(6) .
C3 H3A 0.9300 .
O3 C15 1.282(5) .
O3 Zn1 1.954(3) 4_565
N3 N4 1.345(4) .
N3 C4 1.347(5) .
N3 Zn1 1.999(3) 3_558
O4 C15 1.209(5) .
C4 C5 1.391(6) .
C4 H4A 0.9300 .
N4 C6 1.330(5) .
N4 H4B 0.8600 .
C5 C6 1.377(6) .
C5 C7 1.513(6) .
C6 H6A 0.9300 .
C7 H7A 0.9700 .
C7 H7B 0.9700 .
C8 C13 1.386(6) .
C8 C9 1.388(6) .
C8 C14 1.525(5) .
C9 C10 1.394(6) .
C9 H9A 0.9300 .
C10 C11 1.362(6) .
C10 Br1" 1.862(8) .
C11 C12 1.398(5) .
C11 Br1' 1.872(7) .
C11 H11A 0.9300 .
C12 C13 1.383(6) .
C12 C15 1.504(6) .
C13 H13A 0.9300 .
Br1' C1S 2.344(11) 4_665
